data_1556026
loop_
_publ_author_name
'Gholami, Hadi'
'Zhang, Jun'
'Anyika, Mercy'
'Borhan, Babak'

_publ_section_title
;
 Absolute Stereochemical Determination of Asymmetric Sulfoxides via
 Central to Axial Induction of Chirality.
;
_journal_issue 7
_journal_name_full 'Organic letters'
_journal_page_first 1722
_journal_page_last 1725
_journal_paper_doi 10.1021/acs.orglett.7b00495
_journal_volume 19
_journal_year 2017
_chemical_formula_moiety 'C46 H34 N4 O S Zn, C H2 Cl2'
_chemical_formula_sum 'C47 H36 Cl2 N4 O S Zn'
_chemical_formula_weight 841.13
_space_group_crystal_system triclinic
_space_group_IT_number 2
_space_group_name_Hall '-P 1'
_space_group_name_H-M_alt 'P -1'
_atom_sites_solution_hydrogens geom
_atom_sites_solution_primary dual
_audit_creation_date 2016-09-01
_audit_creation_method
;
Olex2 1.2-alpha
(compiled 2016.08.25 svn.r3337 for OlexSys, GUI svn.r5221)
;
_cell_angle_alpha 98.8680(10)
_cell_angle_beta 96.1600(10)
_cell_angle_gamma 102.8400(10)
_cell_formula_units_Z 2
_cell_length_a 11.0032(9)
_cell_length_b 12.6313(10)
_cell_length_c 14.7240(12)
_cell_measurement_reflns_used 9918
_cell_measurement_temperature 173(2)
_cell_measurement_theta_max 25.33
_cell_measurement_theta_min 2.21
_cell_volume 1950.0(3)
_computing_cell_refinement 'SAINT v8.34A (Bruker, 2013)'
_computing_data_collection 'COSMO (BRUKER, V1.61, 2009)'
_computing_data_reduction 'SAINT v8.34A (Bruker, 2013)'
_computing_molecular_graphics 'Olex2 (Dolomanov et al., 2009)'
_computing_publication_material 'Olex2 (Dolomanov et al., 2009)'
_computing_structure_refinement 'XL (Sheldrick, 2008)'
_computing_structure_solution 'ShelXT (Sheldrick, 2015)'
_diffrn_ambient_temperature 173(2)
_diffrn_detector_area_resol_mean 8.36
_diffrn_measured_fraction_theta_full 0.932
_diffrn_measured_fraction_theta_max 0.997
_diffrn_measurement_device_type 'Bruker APEX-II CCD'
_diffrn_measurement_method \w
_diffrn_radiation_monochromator graphite
_diffrn_radiation_type MoK\a
_diffrn_radiation_wavelength 0.71073
_diffrn_reflns_av_R_equivalents 0.0435
_diffrn_reflns_av_unetI/netI 0.0403
_diffrn_reflns_Laue_measured_fraction_full 0.932
_diffrn_reflns_Laue_measured_fraction_max 0.997
_diffrn_reflns_limit_h_max 13
_diffrn_reflns_limit_h_min -13
_diffrn_reflns_limit_k_max 15
_diffrn_reflns_limit_k_min -15
_diffrn_reflns_limit_l_max 17
_diffrn_reflns_limit_l_min -17
_diffrn_reflns_number 29070
_diffrn_reflns_point_group_measured_fraction_full 0.932
_diffrn_reflns_point_group_measured_fraction_max 0.997
_diffrn_reflns_theta_full 26.000
_diffrn_reflns_theta_max 25.376
_diffrn_reflns_theta_min 1.682
_diffrn_source 'sealed tube'
_diffrn_standards_number 0
_exptl_absorpt_coefficient_mu 0.864
_exptl_absorpt_correction_T_max 0.7452
_exptl_absorpt_correction_T_min 0.6956
_exptl_absorpt_correction_type multi-scan
_exptl_absorpt_process_details
'SADABS-2014/5 (Bruker,2014/5) was used for absorption correction. wR2(int) was 0.0570 before and 0.0527 after correction. The Ratio of minimum to maximum transmission is 0.9334. The \l/2 correction factor is 0.00150.'
_exptl_crystal_colour red
_exptl_crystal_colour_primary red
_exptl_crystal_density_diffrn 1.433
_exptl_crystal_description chunk
_exptl_crystal_F_000 868
_exptl_crystal_recrystallization_method 'used as received'
_exptl_crystal_size_max 0.243
_exptl_crystal_size_mid 0.223
_exptl_crystal_size_min 0.195
_refine_diff_density_max 0.725
_refine_diff_density_min -0.589
_refine_diff_density_rms 0.071
_refine_ls_extinction_method none
_refine_ls_goodness_of_fit_ref 1.062
_refine_ls_hydrogen_treatment constr
_refine_ls_matrix_type full
_refine_ls_number_parameters 519
_refine_ls_number_reflns 7160
_refine_ls_number_restraints 0
_refine_ls_restrained_S_all 1.062
_refine_ls_R_factor_all 0.0545
_refine_ls_R_factor_gt 0.0438
_refine_ls_shift/su_max 0.002
_refine_ls_shift/su_mean 0.000
_refine_ls_structure_factor_coef Fsqd
_refine_ls_weighting_details 'w=1/[\s^2^(Fo^2^)+(0.0574P)^2^+1.2822P] where P=(Fo^2^+2Fc^2^)/3'
_refine_ls_weighting_scheme calc
_refine_ls_wR_factor_gt 0.1078
_refine_ls_wR_factor_ref 0.1164
_reflns_Friedel_coverage 0.000
_reflns_number_gt 5933
_reflns_number_total 7160
_reflns_threshold_expression 'I > 2\s(I)'
_cod_data_source_file ol7b00495_si_003.cif
_cod_data_source_block bb916a
_cod_database_code 1556026
_shelxl_version_number 2014/6
_shelx_space_group_comment
;
The symmetry employed for this shelxl refinement is uniquely defined
by the following loop, which should always be used as a source of
symmetry information in preference to the above space-group names.
They are only intended as comments.
;
_shelx_estimated_absorpt_t_max 0.850
_shelx_estimated_absorpt_t_min 0.818
_olex2_refinement_description
;
1. Fixed Uiso
 At 1.2 times of:
  All C(H) groups, All C(H,H) groups
 At 1.5 times of:
  All C(H,H,H) groups
2. Uiso/Uaniso restraints and constraints
Uanis(C46) = Uanis(C46B)
Uanis(C45) = Uanis(C45B)
Uanis(S1) = Uanis(S1B)
3. Others
 Sof(S1B)=Sof(C45B)=Sof(H45D)=Sof(H45E)=Sof(H45F)=Sof(C46B)=Sof(H46D)=
 Sof(H46E)=Sof(H46F)=1-FVAR(1)
 Sof(S1)=Sof(C45)=Sof(H45A)=Sof(H45B)=Sof(H45C)=Sof(C46)=Sof(H46A)=Sof(H46B)=
 Sof(H46C)=FVAR(1)
4.a Secondary CH2 refined with riding coordinates:
 C1S(H1SA,H1SB)
4.b Aromatic/amide H refined with riding coordinates:
 C2(H2), C3(H3), C7(H7), C8(H8), C12(H12), C13(H13), C17(H17), C18(H18),
 C22(H22), C23(H23), C24(H24), C25(H25), C26(H26), C28(H28), C29(H29), C30(H30),
  C31(H31), C32(H32), C34(H34), C35(H35), C36(H36), C37(H37), C38(H38),
 C40(H40), C41(H41), C42(H42), C43(H43), C44(H44)
4.c Idealised Me refined as rotating group:
 C45(H45A,H45B,H45C), C45B(H45D,H45E,H45F), C46(H46A,H46B,H46C), C46B(H46D,
 H46E,H46F)
;
_olex2_diffrn_ambient_temperature_device 'Oxford Cryosystems'
_olex2_exptl_crystal_mounting_method 'The crystal was mounted on a nylon loop with paratone oil'
_olex2_submission_original_sample_id 'Large red crystal'
_olex2_submission_special_instructions 'No special instructions were received'

loop_
_space_group_symop_operation_xyz
'x, y, z'
'-x, -y, -z'

loop_
_atom_site_label
_atom_site_type_symbol
_atom_site_fract_x
_atom_site_fract_y
_atom_site_fract_z
_atom_site_U_iso_or_equiv
_atom_site_adp_type
_atom_site_occupancy
_atom_site_site_symmetry_order
_atom_site_calc_flag
_atom_site_refinement_flags_posn
_atom_site_refinement_flags_occupancy
_atom_site_disorder_assembly
_atom_site_disorder_group
Zn1 Zn 0.56386(3) 0.43307(2) 0.77372(2) 0.02219(11) Uani 1 1 d . . . .
S1 S 0.40619(8) 0.49813(7) 0.59596(6) 0.0349(2) Uani 0.8578(15) 1 d . P A 1
S1B S 0.3224(5) 0.4389(4) 0.6341(4) 0.0349(2) Uani 0.1422(15) 1 d . P A 2
O1 O 0.4392(2) 0.41202(18) 0.64422(14) 0.0438(5) Uani 1 1 d . . . .
N1 N 0.5590(2) 0.59164(17) 0.83154(14) 0.0225(5) Uani 1 1 d . . . .
N2 N 0.7378(2) 0.49823(17) 0.73634(14) 0.0229(5) Uani 1 1 d . . . .
N3 N 0.59559(19) 0.27754(17) 0.74682(14) 0.0214(5) Uani 1 1 d . . . .
N4 N 0.4211(2) 0.37290(17) 0.84627(15) 0.0233(5) Uani 1 1 d . . . .
C1 C 0.4621(2) 0.6216(2) 0.87182(17) 0.0217(5) Uani 1 1 d . . . .
C2 C 0.4753(3) 0.7384(2) 0.87974(19) 0.0275(6) Uani 1 1 d . . . .
H2 H 0.4193 0.7792 0.9037 0.033 Uiso 1 1 calc R . . .
C3 C 0.5825(3) 0.7793(2) 0.84665(19) 0.0278(6) Uani 1 1 d . . . .
H3 H 0.6162 0.8544 0.8434 0.033 Uiso 1 1 calc R . . .
C4 C 0.6359(2) 0.6883(2) 0.81741(18) 0.0239(6) Uani 1 1 d . . . .
C5 C 0.7481(2) 0.6971(2) 0.77890(17) 0.0228(6) Uani 1 1 d . . . .
C6 C 0.7954(2) 0.6075(2) 0.74158(17) 0.0221(5) Uani 1 1 d . . . .
C7 C 0.9117(2) 0.6166(2) 0.70367(18) 0.0260(6) Uani 1 1 d . . . .
H7 H 0.9699 0.6830 0.6996 0.031 Uiso 1 1 calc R . . .
C8 C 0.9226(2) 0.5126(2) 0.67500(18) 0.0271(6) Uani 1 1 d . . . .
H8 H 0.9893 0.4924 0.6461 0.032 Uiso 1 1 calc R . . .
C9 C 0.8148(2) 0.4383(2) 0.69631(17) 0.0235(6) Uani 1 1 d . . . .
C10 C 0.7938(2) 0.3226(2) 0.68137(17) 0.0236(6) Uani 1 1 d . . . .
C11 C 0.6938(2) 0.2495(2) 0.70766(17) 0.0215(5) Uani 1 1 d . . . .
C12 C 0.6825(3) 0.1321(2) 0.70095(18) 0.0256(6) Uani 1 1 d . . . .
H12 H 0.7380 0.0915 0.6759 0.031 Uiso 1 1 calc R . . .
C13 C 0.5779(3) 0.0913(2) 0.73718(18) 0.0265(6) Uani 1 1 d . . . .
H13 H 0.5463 0.0165 0.7426 0.032 Uiso 1 1 calc R . . .
C14 C 0.5236(2) 0.1820(2) 0.76598(17) 0.0231(6) Uani 1 1 d . . . .
C15 C 0.4172(2) 0.1747(2) 0.81301(17) 0.0233(6) Uani 1 1 d . . . .
C16 C 0.3729(2) 0.2648(2) 0.85153(18) 0.0225(5) Uani 1 1 d . . . .
C17 C 0.2668(3) 0.2573(2) 0.90283(19) 0.0290(6) Uani 1 1 d . . . .
H17 H 0.2163 0.1918 0.9163 0.035 Uiso 1 1 calc R . . .
C18 C 0.2533(3) 0.3609(2) 0.92780(19) 0.0278(6) Uani 1 1 d . . . .
H18 H 0.1922 0.3822 0.9629 0.033 Uiso 1 1 calc R . . .
C19 C 0.3489(2) 0.4331(2) 0.89114(18) 0.0229(6) Uani 1 1 d . . . .
C20 C 0.3629(2) 0.5480(2) 0.89984(17) 0.0241(6) Uani 1 1 d . . . .
C21 C 0.8252(2) 0.8117(2) 0.78146(18) 0.0235(6) Uani 1 1 d . . . .
C22 C 0.8729(3) 0.8820(2) 0.86656(19) 0.0330(7) Uani 1 1 d . . . .
H22 H 0.8585 0.8558 0.9225 0.040 Uiso 1 1 calc R . . .
C23 C 0.9410(3) 0.9891(2) 0.8708(2) 0.0394(7) Uani 1 1 d . . . .
H23 H 0.9720 1.0362 0.9293 0.047 Uiso 1 1 calc R . . .
C24 C 0.9641(3) 1.0276(2) 0.7902(2) 0.0339(7) Uani 1 1 d . . . .
H24 H 1.0124 1.1007 0.7931 0.041 Uiso 1 1 calc R . . .
C25 C 0.9170(3) 0.9597(2) 0.7054(2) 0.0311(6) Uani 1 1 d . . . .
H25 H 0.9319 0.9866 0.6498 0.037 Uiso 1 1 calc R . . .
C26 C 0.8481(3) 0.8527(2) 0.70050(19) 0.0276(6) Uani 1 1 d . . . .
H26 H 0.8160 0.8067 0.6416 0.033 Uiso 1 1 calc R . . .
C27 C 0.8901(3) 0.2733(2) 0.63680(19) 0.0262(6) Uani 1 1 d . . . .
C28 C 1.0059(3) 0.2784(2) 0.6871(2) 0.0317(6) Uani 1 1 d . . . .
H28 H 1.0254 0.3149 0.7502 0.038 Uiso 1 1 calc R . . .
C29 C 1.0934(3) 0.2308(3) 0.6461(2) 0.0417(8) Uani 1 1 d . . . .
H29 H 1.1729 0.2356 0.6810 0.050 Uiso 1 1 calc R . . .
C30 C 1.0658(3) 0.1766(3) 0.5550(2) 0.0464(8) Uani 1 1 d . . . .
H30 H 1.1259 0.1439 0.5271 0.056 Uiso 1 1 calc R . . .
C31 C 0.9506(3) 0.1701(3) 0.5043(2) 0.0483(9) Uani 1 1 d . . . .
H31 H 0.9308 0.1323 0.4416 0.058 Uiso 1 1 calc R . . .
C32 C 0.8636(3) 0.2188(3) 0.5451(2) 0.0383(7) Uani 1 1 d . . . .
H32 H 0.7847 0.2148 0.5096 0.046 Uiso 1 1 calc R . . .
C33 C 0.3486(2) 0.0622(2) 0.82496(19) 0.0253(6) Uani 1 1 d . . . .
C34 C 0.2873(3) -0.0181(2) 0.7487(2) 0.0333(7) Uani 1 1 d . . . .
H34 H 0.2921 -0.0027 0.6879 0.040 Uiso 1 1 calc R . . .
C35 C 0.2192(3) -0.1203(2) 0.7602(2) 0.0401(8) Uani 1 1 d . . . .
H35 H 0.1785 -0.1749 0.7074 0.048 Uiso 1 1 calc R . . .
C36 C 0.2106(3) -0.1427(2) 0.8486(2) 0.0399(8) Uani 1 1 d . . . .
H36 H 0.1619 -0.2118 0.8567 0.048 Uiso 1 1 calc R . . .
C37 C 0.2724(3) -0.0650(2) 0.9247(2) 0.0402(8) Uani 1 1 d . . . .
H37 H 0.2676 -0.0808 0.9855 0.048 Uiso 1 1 calc R . . .
C38 C 0.3419(3) 0.0366(2) 0.9129(2) 0.0340(7) Uani 1 1 d . . . .
H38 H 0.3855 0.0896 0.9659 0.041 Uiso 1 1 calc R . . .
C39 C 0.2626(2) 0.5947(2) 0.94069(18) 0.0232(6) Uani 1 1 d . . . .
C40 C 0.1378(2) 0.5612(2) 0.89664(19) 0.0261(6) Uani 1 1 d . . . .
H40 H 0.1165 0.5081 0.8406 0.031 Uiso 1 1 calc R . . .
C41 C 0.0449(3) 0.6042(2) 0.9335(2) 0.0295(6) Uani 1 1 d . . . .
H41 H -0.0399 0.5797 0.9036 0.035 Uiso 1 1 calc R . . .
C42 C 0.0758(3) 0.6833(2) 1.0142(2) 0.0304(6) Uani 1 1 d . . . .
H42 H 0.0125 0.7144 1.0389 0.037 Uiso 1 1 calc R . . .
C43 C 0.1980(3) 0.7166(2) 1.05845(19) 0.0290(6) Uani 1 1 d . . . .
H43 H 0.2189 0.7703 1.1140 0.035 Uiso 1 1 calc R . . .
C44 C 0.2911(3) 0.6724(2) 1.02260(18) 0.0268(6) Uani 1 1 d . . . .
H44 H 0.3751 0.6954 1.0542 0.032 Uiso 1 1 calc R . . .
C45 C 0.3088(5) 0.4246(5) 0.4907(3) 0.0554(12) Uani 0.8578(15) 1 d . P A 1
H45A H 0.3560 0.3807 0.4542 0.083 Uiso 0.8578(15) 1 calc GR P A 1
H45B H 0.2831 0.4772 0.4548 0.083 Uiso 0.8578(15) 1 calc GR P A 1
H45C H 0.2339 0.3755 0.5051 0.083 Uiso 0.8578(15) 1 calc GR P A 1
C45B C 0.261(3) 0.397(3) 0.515(2) 0.0554(12) Uani 0.1422(15) 1 d . P A 2
H45D H 0.3181 0.4371 0.4780 0.083 Uiso 0.1422(15) 1 calc GR P A 2
H45E H 0.1781 0.4143 0.5037 0.083 Uiso 0.1422(15) 1 calc GR P A 2
H45F H 0.2512 0.3178 0.4962 0.083 Uiso 0.1422(15) 1 calc GR P A 2
C46 C 0.2868(5) 0.5464(5) 0.6513(4) 0.0519(14) Uani 0.8578(15) 1 d . P A 1
H46A H 0.2216 0.4830 0.6594 0.078 Uiso 0.8578(15) 1 calc GR P A 1
H46B H 0.2490 0.5907 0.6128 0.078 Uiso 0.8578(15) 1 calc GR P A 1
H46C H 0.3243 0.5918 0.7122 0.078 Uiso 0.8578(15) 1 calc GR P A 1
C46B C 0.317(4) 0.577(4) 0.637(3) 0.0519(14) Uani 0.1422(15) 1 d . P A 2
H46D H 0.3721 0.6232 0.6920 0.078 Uiso 0.1422(15) 1 calc GR P A 2
H46E H 0.2302 0.5835 0.6393 0.078 Uiso 0.1422(15) 1 calc GR P A 2
H46F H 0.3453 0.6008 0.5808 0.078 Uiso 0.1422(15) 1 calc GR P A 2
Cl1 Cl 0.34100(9) 0.06060(9) 0.50874(6) 0.0575(3) Uani 1 1 d . . . .
Cl2 Cl 0.50387(11) 0.20232(8) 0.40972(7) 0.0692(3) Uani 1 1 d . . . .
C1S C 0.4748(4) 0.1702(3) 0.5191(2) 0.0562(10) Uani 1 1 d . . . .
H1SA H 0.5490 0.1498 0.5492 0.067 Uiso 1 1 calc R . . .
H1SB H 0.4623 0.2362 0.5593 0.067 Uiso 1 1 calc R . . .

loop_
_atom_site_aniso_label
_atom_site_aniso_U_11
_atom_site_aniso_U_22
_atom_site_aniso_U_33
_atom_site_aniso_U_23
_atom_site_aniso_U_13
_atom_site_aniso_U_12
Zn1 0.02195(18) 0.02011(17) 0.02427(17) 0.00273(12) 0.00508(12) 0.00477(13)
S1 0.0317(5) 0.0341(5) 0.0383(5) 0.0115(4) 0.0005(4) 0.0056(4)
S1B 0.0317(5) 0.0341(5) 0.0383(5) 0.0115(4) 0.0005(4) 0.0056(4)
O1 0.0487(14) 0.0479(13) 0.0327(11) 0.0007(10) -0.0085(10) 0.0189(11)
N1 0.0214(12) 0.0208(11) 0.0251(11) 0.0035(9) 0.0050(9) 0.0042(9)
N2 0.0241(12) 0.0201(11) 0.0247(11) 0.0046(9) 0.0060(9) 0.0044(9)
N3 0.0200(11) 0.0213(11) 0.0230(11) 0.0027(9) 0.0052(9) 0.0055(9)
N4 0.0214(11) 0.0199(11) 0.0288(12) 0.0025(9) 0.0061(9) 0.0055(9)
C1 0.0174(13) 0.0227(13) 0.0228(13) -0.0009(10) 0.0022(10) 0.0043(11)
C2 0.0281(15) 0.0228(14) 0.0323(15) 0.0010(11) 0.0097(12) 0.0083(12)
C3 0.0294(15) 0.0192(13) 0.0342(15) 0.0053(11) 0.0075(12) 0.0029(12)
C4 0.0253(14) 0.0200(13) 0.0240(13) 0.0015(10) 0.0047(11) 0.0020(11)
C5 0.0225(14) 0.0227(13) 0.0220(13) 0.0055(10) 0.0036(11) 0.0019(11)
C6 0.0210(13) 0.0238(13) 0.0205(12) 0.0039(10) 0.0041(10) 0.0032(11)
C7 0.0206(14) 0.0272(14) 0.0297(14) 0.0069(11) 0.0056(11) 0.0030(11)
C8 0.0211(14) 0.0323(15) 0.0296(14) 0.0072(12) 0.0075(11) 0.0074(12)
C9 0.0233(14) 0.0270(14) 0.0214(13) 0.0064(11) 0.0039(11) 0.0070(11)
C10 0.0220(14) 0.0277(14) 0.0211(13) 0.0028(11) 0.0041(11) 0.0071(11)
C11 0.0231(14) 0.0201(13) 0.0203(12) 0.0016(10) 0.0031(10) 0.0050(11)
C12 0.0274(15) 0.0214(13) 0.0283(14) 0.0014(11) 0.0065(11) 0.0080(11)
C13 0.0296(15) 0.0173(13) 0.0305(14) 0.0032(11) 0.0039(12) 0.0027(11)
C14 0.0222(14) 0.0208(13) 0.0240(13) 0.0008(10) 0.0019(11) 0.0036(11)
C15 0.0233(14) 0.0202(13) 0.0250(13) 0.0037(10) 0.0008(11) 0.0041(11)
C16 0.0181(13) 0.0224(13) 0.0265(13) 0.0060(11) 0.0028(11) 0.0028(11)
C17 0.0240(15) 0.0234(14) 0.0394(16) 0.0068(12) 0.0104(12) 0.0016(12)
C18 0.0260(15) 0.0268(15) 0.0337(15) 0.0074(12) 0.0111(12) 0.0080(12)
C19 0.0198(13) 0.0229(13) 0.0254(13) 0.0034(11) 0.0043(11) 0.0040(11)
C20 0.0218(14) 0.0263(14) 0.0226(13) 0.0021(11) 0.0018(11) 0.0048(11)
C21 0.0206(13) 0.0228(14) 0.0278(14) 0.0042(11) 0.0052(11) 0.0065(11)
C22 0.0388(17) 0.0292(15) 0.0257(14) 0.0060(12) 0.0022(12) -0.0021(13)
C23 0.0458(19) 0.0313(16) 0.0311(16) 0.0029(13) -0.0031(14) -0.0053(14)
C24 0.0311(16) 0.0216(14) 0.0462(18) 0.0097(13) 0.0042(13) -0.0013(12)
C25 0.0321(16) 0.0294(15) 0.0351(16) 0.0116(12) 0.0091(13) 0.0086(13)
C26 0.0298(15) 0.0236(14) 0.0285(14) 0.0027(11) 0.0065(12) 0.0046(12)
C27 0.0270(15) 0.0220(14) 0.0321(14) 0.0070(11) 0.0120(12) 0.0063(12)
C28 0.0318(16) 0.0309(15) 0.0340(16) 0.0064(12) 0.0070(13) 0.0100(13)
C29 0.0317(17) 0.050(2) 0.053(2) 0.0188(16) 0.0149(15) 0.0208(15)
C30 0.047(2) 0.055(2) 0.053(2) 0.0159(17) 0.0292(17) 0.0316(17)
C31 0.055(2) 0.065(2) 0.0339(17) 0.0046(16) 0.0203(16) 0.0307(19)
C32 0.0374(18) 0.0496(19) 0.0305(16) 0.0041(14) 0.0086(13) 0.0166(15)
C33 0.0214(14) 0.0207(13) 0.0351(15) 0.0049(11) 0.0097(11) 0.0055(11)
C34 0.0337(16) 0.0290(16) 0.0352(16) 0.0075(12) 0.0031(13) 0.0035(13)
C35 0.0356(18) 0.0242(15) 0.053(2) 0.0043(14) 0.0007(15) -0.0036(13)
C36 0.0316(17) 0.0246(15) 0.066(2) 0.0160(15) 0.0133(15) 0.0040(13)
C37 0.051(2) 0.0323(17) 0.0475(19) 0.0203(15) 0.0190(16) 0.0168(15)
C38 0.0428(18) 0.0255(15) 0.0358(16) 0.0067(12) 0.0104(14) 0.0098(13)
C39 0.0233(14) 0.0201(13) 0.0278(14) 0.0066(11) 0.0074(11) 0.0051(11)
C40 0.0240(14) 0.0230(14) 0.0290(14) 0.0027(11) 0.0038(11) 0.0025(11)
C41 0.0205(14) 0.0320(15) 0.0380(16) 0.0112(13) 0.0050(12) 0.0067(12)
C42 0.0282(15) 0.0317(15) 0.0382(16) 0.0128(13) 0.0154(13) 0.0121(13)
C43 0.0307(16) 0.0306(15) 0.0267(14) 0.0041(11) 0.0075(12) 0.0089(12)
C44 0.0235(14) 0.0306(15) 0.0247(14) 0.0015(11) 0.0029(11) 0.0061(12)
C45 0.056(3) 0.074(3) 0.036(3) 0.013(2) -0.007(2) 0.020(3)
C45B 0.056(3) 0.074(3) 0.036(3) 0.013(2) -0.007(2) 0.020(3)
C46 0.043(4) 0.067(4) 0.051(3) 0.012(2) 0.002(2) 0.024(3)
C46B 0.043(4) 0.067(4) 0.051(3) 0.012(2) 0.002(2) 0.024(3)
Cl1 0.0513(5) 0.0783(7) 0.0445(5) 0.0065(4) 0.0078(4) 0.0222(5)
Cl2 0.0845(8) 0.0543(6) 0.0657(6) 0.0123(5) 0.0079(5) 0.0111(5)
C1S 0.068(3) 0.050(2) 0.045(2) -0.0036(17) -0.0148(18) 0.023(2)

loop_
_atom_type_symbol
_atom_type_description
_atom_type_scat_dispersion_real
_atom_type_scat_dispersion_imag
_atom_type_scat_source
C C 0.0033 0.0016 'International Tables Vol C Tables 4.2.6.8 and 6.1.1.4'
H H 0.0000 0.0000 'International Tables Vol C Tables 4.2.6.8 and 6.1.1.4'
Cl Cl 0.1484 0.1585 'International Tables Vol C Tables 4.2.6.8 and 6.1.1.4'
N N 0.0061 0.0033 'International Tables Vol C Tables 4.2.6.8 and 6.1.1.4'
O O 0.0106 0.0060 'International Tables Vol C Tables 4.2.6.8 and 6.1.1.4'
S S 0.1246 0.1234 'International Tables Vol C Tables 4.2.6.8 and 6.1.1.4'
Zn Zn 0.2839 1.4301 'International Tables Vol C Tables 4.2.6.8 and 6.1.1.4'

loop_
_geom_angle_atom_site_label_1
_geom_angle_atom_site_label_2
_geom_angle_atom_site_label_3
_geom_angle
N1 Zn1 O1 99.46(8)
N1 Zn1 N2 88.40(8)
N2 Zn1 O1 101.54(9)
N3 Zn1 O1 94.63(8)
N3 Zn1 N1 165.89(8)
N3 Zn1 N2 89.65(8)
N3 Zn1 N4 89.13(8)
N4 Zn1 O1 94.44(9)
N4 Zn1 N1 88.91(8)
N4 Zn1 N2 164.02(9)
O1 S1 C45 105.0(2)
O1 S1 C46 107.4(2)
C45 S1 C46 97.4(3)
O1 S1B C45B 106.1(13)
O1 S1B C46B 119.5(14)
C46B S1B C45B 94(2)
S1 O1 Zn1 128.31(13)
S1B O1 Zn1 126.2(3)
C1 N1 Zn1 126.05(17)
C1 N1 C4 106.1(2)
C4 N1 Zn1 126.21(17)
C6 N2 Zn1 127.51(17)
C6 N2 C9 106.6(2)
C9 N2 Zn1 125.81(17)
C11 N3 Zn1 126.50(17)
C11 N3 C14 106.6(2)
C14 N3 Zn1 126.88(17)
C16 N4 Zn1 126.86(17)
C19 N4 Zn1 126.02(17)
C19 N4 C16 106.9(2)
N1 C1 C2 110.0(2)
N1 C1 C20 124.9(2)
C20 C1 C2 125.1(2)
C1 C2 H2 126.5
C3 C2 C1 107.0(2)
C3 C2 H2 126.5
C2 C3 H3 126.3
C2 C3 C4 107.3(2)
C4 C3 H3 126.3
N1 C4 C3 109.6(2)
N1 C4 C5 125.8(2)
C5 C4 C3 124.6(2)
C4 C5 C6 125.2(2)
C4 C5 C21 116.6(2)
C6 C5 C21 118.1(2)
N2 C6 C5 125.1(2)
N2 C6 C7 109.6(2)
C5 C6 C7 125.2(2)
C6 C7 H7 126.5
C8 C7 C6 107.0(2)
C8 C7 H7 126.5
C7 C8 H8 126.3
C7 C8 C9 107.4(2)
C9 C8 H8 126.3
N2 C9 C8 109.3(2)
N2 C9 C10 125.5(2)
C10 C9 C8 125.1(2)
C9 C10 C27 117.1(2)
C11 C10 C9 125.8(2)
C11 C10 C27 117.0(2)
N3 C11 C10 126.0(2)
N3 C11 C12 109.5(2)
C10 C11 C12 124.4(2)
C11 C12 H12 126.5
C13 C12 C11 106.9(2)
C13 C12 H12 126.5
C12 C13 H13 126.4
C12 C13 C14 107.2(2)
C14 C13 H13 126.4
N3 C14 C13 109.7(2)
N3 C14 C15 125.5(2)
C15 C14 C13 124.7(2)
C14 C15 C33 117.6(2)
C16 C15 C14 125.1(2)
C16 C15 C33 117.3(2)
N4 C16 C15 125.9(2)
N4 C16 C17 109.3(2)
C15 C16 C17 124.9(2)
C16 C17 H17 126.5
C18 C17 C16 107.1(2)
C18 C17 H17 126.5
C17 C18 H18 126.5
C17 C18 C19 107.0(2)
C19 C18 H18 126.5
N4 C19 C18 109.7(2)
N4 C19 C20 126.0(2)
C20 C19 C18 124.2(2)
C1 C20 C39 117.8(2)
C19 C20 C1 125.2(2)
C19 C20 C39 117.0(2)
C22 C21 C5 119.9(2)
C22 C21 C26 118.0(2)
C26 C21 C5 122.1(2)
C21 C22 H22 119.5
C23 C22 C21 121.0(3)
C23 C22 H22 119.5
C22 C23 H23 120.0
C24 C23 C22 120.1(3)
C24 C23 H23 120.0
C23 C24 H24 120.1
C25 C24 C23 119.8(3)
C25 C24 H24 120.1
C24 C25 H25 119.7
C24 C25 C26 120.5(3)
C26 C25 H25 119.7
C21 C26 H26 119.7
C25 C26 C21 120.6(3)
C25 C26 H26 119.7
C28 C27 C10 120.8(2)
C28 C27 C32 118.6(3)
C32 C27 C10 120.6(3)
C27 C28 H28 119.7
C27 C28 C29 120.6(3)
C29 C28 H28 119.7
C28 C29 H29 119.8
C30 C29 C28 120.4(3)
C30 C29 H29 119.8
C29 C30 H30 120.2
C29 C30 C31 119.7(3)
C31 C30 H30 120.2
C30 C31 H31 120.0
C30 C31 C32 120.0(3)
C32 C31 H31 120.0
C27 C32 C31 120.9(3)
C27 C32 H32 119.6
C31 C32 H32 119.6
C34 C33 C15 121.0(2)
C34 C33 C38 118.2(3)
C38 C33 C15 120.7(2)
C33 C34 H34 119.5
C35 C34 C33 120.9(3)
C35 C34 H34 119.5
C34 C35 H35 120.1
C36 C35 C34 119.8(3)
C36 C35 H35 120.1
C35 C36 H36 120.0
C37 C36 C35 120.1(3)
C37 C36 H36 120.0
C36 C37 H37 120.1
C36 C37 C38 119.9(3)
C38 C37 H37 120.1
C33 C38 H38 119.5
C37 C38 C33 121.1(3)
C37 C38 H38 119.5
C40 C39 C20 120.5(2)
C44 C39 C20 121.2(2)
C44 C39 C40 118.4(2)
C39 C40 H40 119.6
C41 C40 C39 120.8(2)
C41 C40 H40 119.6
C40 C41 H41 120.1
C40 C41 C42 119.9(3)
C42 C41 H41 120.1
C41 C42 H42 120.1
C43 C42 C41 119.8(3)
C43 C42 H42 120.1
C42 C43 H43 119.7
C42 C43 C44 120.5(3)
C44 C43 H43 119.7
C39 C44 H44 119.7
C43 C44 C39 120.6(3)
C43 C44 H44 119.7
S1 C45 H45A 109.5
S1 C45 H45B 109.5
S1 C45 H45C 109.5
H45A C45 H45B 109.5
H45A C45 H45C 109.5
H45B C45 H45C 109.5
S1B C45B H45D 109.5
S1B C45B H45E 109.5
S1B C45B H45F 109.5
H45D C45B H45E 109.5
H45D C45B H45F 109.5
H45E C45B H45F 109.5
S1 C46 H46A 109.5
S1 C46 H46B 109.5
S1 C46 H46C 109.5
H46A C46 H46B 109.5
H46A C46 H46C 109.5
H46B C46 H46C 109.5
S1B C46B H46D 109.5
S1B C46B H46E 109.5
S1B C46B H46F 109.5
H46D C46B H46E 109.5
H46D C46B H46F 109.5
H46E C46B H46F 109.5
Cl1 C1S Cl2 111.54(19)
Cl1 C1S H1SA 109.3
Cl1 C1S H1SB 109.3
Cl2 C1S H1SA 109.3
Cl2 C1S H1SB 109.3
H1SA C1S H1SB 108.0

loop_
_geom_bond_atom_site_label_1
_geom_bond_atom_site_label_2
_geom_bond_distance
Zn1 O1 2.170(2)
Zn1 N1 2.067(2)
Zn1 N2 2.075(2)
Zn1 N3 2.057(2)
Zn1 N4 2.066(2)
S1 O1 1.476(2)
S1 C45 1.781(5)
S1 C46 1.787(6)
S1B O1 1.399(6)
S1B C45B 1.77(3)
S1B C46B 1.75(5)
N1 C1 1.370(3)
N1 C4 1.381(3)
N2 C6 1.371(3)
N2 C9 1.376(3)
N3 C11 1.366(3)
N3 C14 1.376(3)
N4 C16 1.368(3)
N4 C19 1.368(3)
C1 C2 1.435(4)
C1 C20 1.410(4)
C2 H2 0.9500
C2 C3 1.351(4)
C3 H3 0.9500
C3 C4 1.433(4)
C4 C5 1.402(4)
C5 C6 1.409(4)
C5 C21 1.498(4)
C6 C7 1.439(4)
C7 H7 0.9500
C7 C8 1.352(4)
C8 H8 0.9500
C8 C9 1.436(4)
C9 C10 1.406(4)
C10 C11 1.401(4)
C10 C27 1.503(4)
C11 C12 1.447(4)
C12 H12 0.9500
C12 C13 1.352(4)
C13 H13 0.9500
C13 C14 1.434(4)
C14 C15 1.415(4)
C15 C16 1.400(4)
C15 C33 1.500(3)
C16 C17 1.451(4)
C17 H17 0.9500
C17 C18 1.349(4)
C18 H18 0.9500
C18 C19 1.441(4)
C19 C20 1.409(4)
C20 C39 1.500(4)
C21 C22 1.394(4)
C21 C26 1.397(4)
C22 H22 0.9500
C22 C23 1.382(4)
C23 H23 0.9500
C23 C24 1.377(4)
C24 H24 0.9500
C24 C25 1.377(4)
C25 H25 0.9500
C25 C26 1.381(4)
C26 H26 0.9500
C27 C28 1.386(4)
C27 C32 1.386(4)
C28 H28 0.9500
C28 C29 1.388(4)
C29 H29 0.9500
C29 C30 1.377(5)
C30 H30 0.9500
C30 C31 1.380(5)
C31 H31 0.9500
C31 C32 1.388(4)
C32 H32 0.9500
C33 C34 1.387(4)
C33 C38 1.388(4)
C34 H34 0.9500
C34 C35 1.387(4)
C35 H35 0.9500
C35 C36 1.383(5)
C36 H36 0.9500
C36 C37 1.372(5)
C37 H37 0.9500
C37 C38 1.387(4)
C38 H38 0.9500
C39 C40 1.397(4)
C39 C44 1.390(4)
C40 H40 0.9500
C40 C41 1.381(4)
C41 H41 0.9500
C41 C42 1.387(4)
C42 H42 0.9500
C42 C43 1.373(4)
C43 H43 0.9500
C43 C44 1.385(4)
C44 H44 0.9500
C45 H45A 0.9800
C45 H45B 0.9800
C45 H45C 0.9800
C45B H45D 0.9800
C45B H45E 0.9800
C45B H45F 0.9800
C46 H46A 0.9800
C46 H46B 0.9800
C46 H46C 0.9800
C46B H46D 0.9800
C46B H46E 0.9800
C46B H46F 0.9800
Cl1 C1S 1.757(4)
Cl2 C1S 1.766(4)
C1S H1SA 0.9900
C1S H1SB 0.9900

loop_
_geom_torsion_atom_site_label_1
_geom_torsion_atom_site_label_2
_geom_torsion_atom_site_label_3
_geom_torsion_atom_site_label_4
_geom_torsion
Zn1 N1 C1 C2 -163.51(17)
Zn1 N1 C1 C20 15.5(4)
Zn1 N1 C4 C3 163.75(18)
Zn1 N1 C4 C5 -15.2(4)
Zn1 N2 C6 C5 3.7(4)
Zn1 N2 C6 C7 -176.68(17)
Zn1 N2 C9 C8 176.10(17)
Zn1 N2 C9 C10 -5.9(4)
Zn1 N3 C11 C10 2.3(4)
Zn1 N3 C11 C12 179.72(16)
Zn1 N3 C14 C13 -179.56(17)
Zn1 N3 C14 C15 -3.8(4)
Zn1 N4 C16 C15 4.3(4)
Zn1 N4 C16 C17 -175.13(18)
Zn1 N4 C19 C18 175.78(17)
Zn1 N4 C19 C20 -3.3(4)
N1 C1 C2 C3 -1.8(3)
N1 C1 C20 C19 0.4(4)
N1 C1 C20 C39 -178.5(2)
N1 C4 C5 C6 5.3(4)
N1 C4 C5 C21 -172.3(2)
N2 C6 C7 C8 0.6(3)
N2 C9 C10 C11 -2.5(4)
N2 C9 C10 C27 -179.7(2)
N3 C11 C12 C13 -0.6(3)
N3 C14 C15 C16 -3.5(4)
N3 C14 C15 C33 178.3(2)
N4 C16 C17 C18 -0.2(3)
N4 C19 C20 C1 -6.9(4)
N4 C19 C20 C39 171.9(2)
C1 N1 C4 C3 -2.1(3)
C1 N1 C4 C5 178.9(2)
C1 C2 C3 C4 0.4(3)
C1 C20 C39 C40 117.4(3)
C1 C20 C39 C44 -62.3(3)
C2 C1 C20 C19 179.2(3)
C2 C1 C20 C39 0.4(4)
C2 C3 C4 N1 1.1(3)
C2 C3 C4 C5 -180.0(3)
C3 C4 C5 C6 -173.5(3)
C3 C4 C5 C21 9.0(4)
C4 N1 C1 C2 2.4(3)
C4 N1 C1 C20 -178.6(2)
C4 C5 C6 N2 0.9(4)
C4 C5 C6 C7 -178.7(3)
C4 C5 C21 C22 61.1(3)
C4 C5 C21 C26 -116.8(3)
C5 C6 C7 C8 -179.7(2)
C5 C21 C22 C23 -178.0(3)
C5 C21 C26 C25 178.4(2)
C6 N2 C9 C8 -0.8(3)
C6 N2 C9 C10 177.2(2)
C6 C5 C21 C22 -116.7(3)
C6 C5 C21 C26 65.4(3)
C6 C7 C8 C9 -1.1(3)
C7 C8 C9 N2 1.2(3)
C7 C8 C9 C10 -176.8(2)
C8 C9 C10 C11 175.2(3)
C8 C9 C10 C27 -2.0(4)
C9 N2 C6 C5 -179.6(2)
C9 N2 C6 C7 0.1(3)
C9 C10 C11 N3 4.5(4)
C9 C10 C11 C12 -172.6(2)
C9 C10 C27 C28 75.5(3)
C9 C10 C27 C32 -106.3(3)
C10 C11 C12 C13 176.9(2)
C10 C27 C28 C29 178.7(3)
C10 C27 C32 C31 -178.0(3)
C11 N3 C14 C13 -0.5(3)
C11 N3 C14 C15 175.3(2)
C11 C10 C27 C28 -102.0(3)
C11 C10 C27 C32 76.2(3)
C11 C12 C13 C14 0.3(3)
C12 C13 C14 N3 0.1(3)
C12 C13 C14 C15 -175.7(3)
C13 C14 C15 C16 171.7(3)
C13 C14 C15 C33 -6.5(4)
C14 N3 C11 C10 -176.7(2)
C14 N3 C11 C12 0.7(3)
C14 C15 C16 N4 3.2(4)
C14 C15 C16 C17 -177.4(3)
C14 C15 C33 C34 -64.6(3)
C14 C15 C33 C38 117.2(3)
C15 C16 C17 C18 -179.6(3)
C15 C33 C34 C35 -177.0(3)
C15 C33 C38 C37 176.1(3)
C16 N4 C19 C18 1.2(3)
C16 N4 C19 C20 -177.8(2)
C16 C15 C33 C34 117.0(3)
C16 C15 C33 C38 -61.1(4)
C16 C17 C18 C19 0.9(3)
C17 C18 C19 N4 -1.4(3)
C17 C18 C19 C20 177.7(3)
C18 C19 C20 C1 174.1(3)
C18 C19 C20 C39 -7.0(4)
C19 N4 C16 C15 178.8(2)
C19 N4 C16 C17 -0.6(3)
C19 C20 C39 C40 -61.5(3)
C19 C20 C39 C44 118.8(3)
C20 C1 C2 C3 179.2(3)
C20 C39 C40 C41 -179.6(2)
C20 C39 C44 C43 178.6(2)
C21 C5 C6 N2 178.4(2)
C21 C5 C6 C7 -1.2(4)
C21 C22 C23 C24 -0.8(5)
C22 C21 C26 C25 0.5(4)
C22 C23 C24 C25 1.3(5)
C23 C24 C25 C26 -0.8(5)
C24 C25 C26 C21 0.0(4)
C26 C21 C22 C23 0.0(4)
C27 C10 C11 N3 -178.3(2)
C27 C10 C11 C12 4.7(4)
C27 C28 C29 C30 -0.7(5)
C28 C27 C32 C31 0.2(4)
C28 C29 C30 C31 0.2(5)
C29 C30 C31 C32 0.5(5)
C30 C31 C32 C27 -0.7(5)
C32 C27 C28 C29 0.5(4)
C33 C15 C16 N4 -178.6(2)
C33 C15 C16 C17 0.7(4)
C33 C34 C35 C36 0.8(5)
C34 C33 C38 C37 -2.1(4)
C34 C35 C36 C37 -1.9(5)
C35 C36 C37 C38 1.0(5)
C36 C37 C38 C33 1.0(5)
C38 C33 C34 C35 1.2(4)
C39 C40 C41 C42 1.3(4)
C40 C39 C44 C43 -1.1(4)
C40 C41 C42 C43 -1.6(4)
C41 C42 C43 C44 0.5(4)
C42 C43 C44 C39 0.8(4)
C44 C39 C40 C41 0.1(4)
C45 S1 O1 Zn1 176.2(2)
C45B S1B O1 Zn1 -177.0(12)
C46 S1 O1 Zn1 -80.9(3)
C46B S1B O1 Zn1 78.5(18)
